data_4062005
loop_
_publ_author_name
'Becker, Eva'
'Mereiter, Kurt'
'Puchberger, Michael'
'Schmid, Roland'
'Kirchner, Karl'

_publ_section_title
;
Oxidative Coupling of Alkynes mediated by [RuCp(SbR3)(CH3CN)2]+
(R = Ph, n-Bu):  Metallacyclopentatriene Intermediates and the
Formation of Butadienyl Carbenes
;
_journal_name_full Organometallics
_journal_year 2003
_chemical_formula_moiety 'C33 H33 Ru Sb'
_chemical_formula_sum 'C33 H33 Ru Sb'
_chemical_formula_weight 652.41
_chemical_name_common '[RuCp(-C=CH2)-C(CH2)4C-eta2-CH=CH2)(SbPh3)]'
_space_group_IT_number 14
_symmetry_cell_setting monoclinic
_symmetry_space_group_name_Hall '-P 2ybc'
_symmetry_space_group_name_H-M 'P 1 21/c 1'
_cell_angle_alpha 90.00
_cell_angle_beta 101.82(1)
_cell_angle_gamma 90.00
_cell_formula_units_Z 4
_cell_length_a 9.796(3)
_cell_length_b 15.368(5)
_cell_length_c 18.601(6)
_cell_measurement_temperature 297(2)
_cell_volume 2740.9(15)
_diffrn_ambient_temperature 297(2)
_exptl_crystal_density_diffrn 1.581
_cod_depositor_comments
;
The following automatic conversions were performed:
'_symmetry_cell_setting' value 'Monoclinic' changed to 'monoclinic'
according to '/home/saulius/struct/CIF-dictionaries/cif_core.dic'
dictionary named 'cif_core.dic' version 2.4.1 from 2010-06-29.

Automatic conversion script
Id: cif_fix_enum 1527 2010-12-29 10:47:43Z saulius 
;
_cod_original_sg_symbol_H-M 'P 21/c'
_cod_database_code 4062005

loop_
_symmetry_equiv_pos_as_xyz
'x, y, z'
'-x, y+1/2, -z+1/2'
'-x, -y, -z'
'x, -y-1/2, z-1/2'

loop_
_atom_site_label
_atom_site_type_symbol
_atom_site_fract_x
_atom_site_fract_y
_atom_site_fract_z
_atom_site_U_iso_or_equiv
_atom_site_adp_type
_atom_site_occupancy
_atom_site_symmetry_multiplicity
_atom_site_calc_flag
_atom_site_refinement_flags
_atom_site_disorder_assembly
_atom_site_disorder_group
Ru Ru 0.19016(3) 0.68923(2) 0.142332(17) 0.04501(10) Uani 1 1 d . . .
Sb Sb 0.27917(3) 0.556669(17) 0.218140(13) 0.04207(9) Uani 1 1 d . . .
C1 C -0.0193(6) 0.6796(5) 0.1698(5) 0.100(2) Uani 1 1 d . . .
H1 H -0.0393 0.6385 0.2028 0.120 Uiso 1 1 calc R . .
C2 C -0.0294(5) 0.6671(4) 0.0942(5) 0.097(2) Uani 1 1 d . . .
H2 H -0.0580 0.6168 0.0675 0.116 Uiso 1 1 calc R . .
C3 C 0.0120(5) 0.7453(4) 0.0670(3) 0.0776(16) Uani 1 1 d . . .
H3 H 0.0154 0.7570 0.0184 0.093 Uiso 1 1 calc R . .
C4 C 0.0463(5) 0.8011(3) 0.1245(3) 0.0748(14) Uani 1 1 d . . .
H4 H 0.0795 0.8575 0.1215 0.090 Uiso 1 1 calc R . .
C5 C 0.0252(6) 0.7628(5) 0.1866(3) 0.0868(17) Uani 1 1 d . . .
H5 H 0.0386 0.7886 0.2327 0.104 Uiso 1 1 calc R . .
C6 C 0.2260(5) 0.5578(3) 0.0241(2) 0.0622(12) Uani 1 1 d D . .
H6A H 0.271(4) 0.536(3) -0.0128(18) 0.075 Uiso 1 1 d D . .
H6B H 0.149(3) 0.528(3) 0.036(2) 0.075 Uiso 1 1 d D . .
C7 C 0.2790(4) 0.6289(3) 0.0621(2) 0.0500(10) Uani 1 1 d . . .
C8 C 0.4016(4) 0.6725(3) 0.0459(2) 0.0542(11) Uani 1 1 d . . .
C9 C 0.4808(5) 0.6362(4) -0.0093(3) 0.0807(16) Uani 1 1 d . . .
H9A H 0.4926 0.5740 -0.0015 0.097 Uiso 1 1 calc R . .
H9B H 0.4258 0.6450 -0.0584 0.097 Uiso 1 1 calc R . .
C10 C 0.6206(7) 0.6769(5) -0.0045(4) 0.113(2) Uani 1 1 d . . .
H10A H 0.6846 0.6547 0.0383 0.135 Uiso 1 1 calc R . .
H10B H 0.6566 0.6613 -0.0476 0.135 Uiso 1 1 calc R . .
C11 C 0.6124(7) 0.7721(5) 0.0005(4) 0.115(2) Uani 1 1 d . . .
H11A H 0.5522 0.7942 -0.0437 0.138 Uiso 1 1 calc R . .
H11B H 0.7046 0.7965 0.0032 0.138 Uiso 1 1 calc R . .
C12 C 0.5568(6) 0.8025(4) 0.0668(3) 0.0958(18) Uani 1 1 d . . .
H12A H 0.6318 0.8013 0.1099 0.115 Uiso 1 1 calc R . .
H12B H 0.5249 0.8622 0.0591 0.115 Uiso 1 1 calc R . .
C13 C 0.4392(5) 0.7470(3) 0.0804(3) 0.0604(12) Uani 1 1 d . . .
C14 C 0.3586(5) 0.7781(3) 0.1347(3) 0.0602(12) Uani 1 1 d D . .
H14 H 0.322(4) 0.8349(16) 0.125(2) 0.072 Uiso 1 1 d D . .
C15 C 0.3797(5) 0.7479(3) 0.2067(3) 0.0658(13) Uani 1 1 d D . .
H15A H 0.358(5) 0.782(3) 0.2452(18) 0.079 Uiso 1 1 d D . .
H15B H 0.458(3) 0.711(2) 0.220(2) 0.079 Uiso 1 1 d D . .
C16 C 0.2369(4) 0.5583(3) 0.3269(2) 0.0457(9) Uani 1 1 d . . .
C17 C 0.2453(5) 0.6369(3) 0.3639(2) 0.0614(12) Uani 1 1 d . . .
H17 H 0.2678 0.6873 0.3413 0.074 Uiso 1 1 calc R . .
C18 C 0.2202(5) 0.6407(3) 0.4343(3) 0.0696(14) Uani 1 1 d . . .
H18 H 0.2289 0.6935 0.4594 0.084 Uiso 1 1 calc R . .
C19 C 0.1836(6) 0.5689(3) 0.4667(3) 0.0759(15) Uani 1 1 d . . .
H19 H 0.1659 0.5721 0.5139 0.091 Uiso 1 1 calc R . .
C20 C 0.1722(6) 0.4913(4) 0.4307(3) 0.0811(16) Uani 1 1 d . . .
H20 H 0.1453 0.4419 0.4531 0.097 Uiso 1 1 calc R . .
C21 C 0.2004(5) 0.4856(3) 0.3610(2) 0.0624(12) Uani 1 1 d . . .
H21 H 0.1945 0.4321 0.3372 0.075 Uiso 1 1 calc R . .
C22 C 0.2070(4) 0.4281(2) 0.1877(2) 0.0425(9) Uani 1 1 d . . .
C23 C 0.0747(4) 0.4156(3) 0.1461(2) 0.0535(11) Uani 1 1 d . . .
H23 H 0.0176 0.4633 0.1313 0.064 Uiso 1 1 calc R . .
C24 C 0.0265(5) 0.3334(3) 0.1263(2) 0.0605(12) Uani 1 1 d . . .
H24 H -0.0628 0.3256 0.0982 0.073 Uiso 1 1 calc R . .
C25 C 0.1098(5) 0.2629(3) 0.1479(2) 0.0619(12) Uani 1 1 d . . .
H25 H 0.0773 0.2073 0.1338 0.074 Uiso 1 1 calc R . .
C26 C 0.2395(5) 0.2732(3) 0.1896(3) 0.0608(12) Uani 1 1 d . . .
H26 H 0.2950 0.2249 0.2050 0.073 Uiso 1 1 calc R . .
C27 C 0.2888(4) 0.3562(3) 0.2093(2) 0.0545(11) Uani 1 1 d . . .
H27 H 0.3782 0.3634 0.2375 0.065 Uiso 1 1 calc R . .
C28 C 0.4991(4) 0.5319(3) 0.2439(2) 0.0486(10) Uani 1 1 d . . .
C29 C 0.5648(5) 0.5095(3) 0.1881(3) 0.0738(14) Uani 1 1 d . . .
H29 H 0.5129 0.5035 0.1405 0.089 Uiso 1 1 calc R . .
C30 C 0.7069(6) 0.4956(4) 0.2015(4) 0.0923(18) Uani 1 1 d . . .
H30 H 0.7501 0.4794 0.1635 0.111 Uiso 1 1 calc R . .
C31 C 0.7831(6) 0.5059(4) 0.2705(4) 0.0853(18) Uani 1 1 d . . .
H31 H 0.8790 0.4969 0.2799 0.102 Uiso 1 1 calc R . .
C32 C 0.7201(5) 0.5290(3) 0.3256(3) 0.0738(15) Uani 1 1 d . . .
H32 H 0.7739 0.5368 0.3724 0.089 Uiso 1 1 calc R . .
C33 C 0.5765(5) 0.5414(3) 0.3141(3) 0.0627(12) Uani 1 1 d . . .
H33 H 0.5339 0.5557 0.3528 0.075 Uiso 1 1 calc R . .

loop_
_atom_site_aniso_label
_atom_site_aniso_U_11
_atom_site_aniso_U_22
_atom_site_aniso_U_33
_atom_site_aniso_U_23
_atom_site_aniso_U_13
_atom_site_aniso_U_12
Ru 0.0458(2) 0.04413(19) 0.04565(19) 0.00386(15) 0.01068(15) 0.00334(16)
Sb 0.04403(16) 0.04152(15) 0.03959(14) -0.00140(12) 0.00605(11) 0.00111(13)
C1 0.059(4) 0.103(5) 0.151(7) 0.071(5) 0.054(4) 0.024(4)
C2 0.037(3) 0.078(4) 0.165(7) -0.038(4) -0.004(4) 0.010(3)
C3 0.068(3) 0.110(5) 0.055(3) 0.018(3) 0.012(3) 0.038(3)
C4 0.069(3) 0.058(3) 0.102(4) 0.006(3) 0.030(3) 0.015(3)
C5 0.081(4) 0.116(5) 0.070(4) -0.001(4) 0.031(3) 0.031(4)
C6 0.070(3) 0.069(3) 0.049(3) -0.010(2) 0.017(2) -0.004(3)
C7 0.047(2) 0.054(3) 0.049(2) 0.008(2) 0.009(2) 0.006(2)
C8 0.048(3) 0.060(3) 0.056(3) 0.009(2) 0.015(2) 0.008(2)
C9 0.072(4) 0.091(4) 0.089(4) 0.005(3) 0.039(3) 0.012(3)
C10 0.087(5) 0.132(6) 0.134(6) -0.013(5) 0.058(4) -0.011(4)
C11 0.080(4) 0.130(6) 0.153(6) 0.031(5) 0.068(4) -0.010(4)
C12 0.073(4) 0.106(4) 0.114(5) 0.010(4) 0.032(4) -0.030(3)
C13 0.049(3) 0.067(3) 0.065(3) 0.014(3) 0.013(2) -0.005(2)
C14 0.057(3) 0.047(3) 0.075(3) 0.005(2) 0.010(3) -0.003(2)
C15 0.070(3) 0.055(3) 0.067(3) -0.009(3) 0.004(3) -0.015(3)
C16 0.047(2) 0.048(2) 0.041(2) -0.004(2) 0.0072(18) 0.005(2)
C17 0.084(3) 0.047(3) 0.053(3) 0.001(2) 0.013(2) 0.001(2)
C18 0.095(4) 0.059(3) 0.053(3) -0.014(2) 0.012(3) 0.011(3)
C19 0.114(4) 0.070(4) 0.049(3) -0.002(3) 0.029(3) 0.004(3)
C20 0.118(5) 0.072(4) 0.062(3) 0.011(3) 0.038(3) -0.007(3)
C21 0.086(4) 0.048(3) 0.056(3) 0.000(2) 0.021(3) -0.001(2)
C22 0.047(2) 0.043(2) 0.038(2) -0.0049(18) 0.0100(18) -0.0020(19)
C23 0.054(3) 0.051(3) 0.054(3) 0.003(2) 0.007(2) 0.001(2)
C24 0.052(3) 0.063(3) 0.063(3) -0.005(2) 0.004(2) -0.015(2)
C25 0.076(3) 0.051(3) 0.060(3) -0.011(2) 0.017(3) -0.016(3)
C26 0.067(3) 0.046(3) 0.069(3) -0.007(2) 0.013(3) 0.003(2)
C27 0.049(3) 0.051(3) 0.060(3) -0.006(2) 0.004(2) 0.002(2)
C28 0.048(3) 0.041(2) 0.056(3) 0.0053(19) 0.008(2) -0.0030(18)
C29 0.054(3) 0.097(4) 0.070(3) 0.003(3) 0.013(3) 0.006(3)
C30 0.061(4) 0.122(5) 0.099(5) 0.014(4) 0.027(4) 0.015(4)
C31 0.049(3) 0.075(4) 0.132(6) 0.038(4) 0.018(4) 0.006(3)
C32 0.058(3) 0.064(3) 0.086(4) 0.021(3) -0.017(3) -0.005(3)
C33 0.059(3) 0.060(3) 0.064(3) 0.010(2) 0.000(2) 0.003(2)

loop_
_geom_bond_atom_site_label_1
_geom_bond_atom_site_label_2
_geom_bond_distance
_geom_bond_site_symmetry_2
_geom_bond_publ_flag
Ru C7 2.092(4) . ?
Ru C14 2.169(5) . ?
Ru C3 2.180(5) . ?
Ru C2 2.181(5) . ?
Ru C15 2.188(5) . ?
Ru C4 2.205(5) . ?
Ru C1 2.219(5) . ?
Ru C5 2.261(5) . ?
Ru Sb 2.5288(7) . ?
Sb C22 2.135(4) . ?
Sb C28 2.143(4) . ?
Sb C16 2.147(4) . ?
C1 C5 1.366(8) . ?
C1 C2 1.404(8) . ?
C1 H1 0.9300 . ?
C2 C3 1.396(8) . ?
C2 H2 0.9300 . ?
C3 C4 1.358(7) . ?
C3 H3 0.9300 . ?
C4 C5 1.350(7) . ?
C4 H4 0.9300 . ?
C5 H5 0.9300 . ?
C6 C7 1.346(6) . ?
C6 H6A 0.948(18) . ?
C6 H6B 0.948(18) . ?
C7 C8 1.459(6) . ?
C8 C13 1.328(6) . ?
C8 C9 1.514(6) . ?
C9 C10 1.491(7) . ?
C9 H9A 0.9700 . ?
C9 H9B 0.9700 . ?
C10 C11 1.470(8) . ?
C10 H10A 0.9700 . ?
C10 H10B 0.9700 . ?
C11 C12 1.520(8) . ?
C11 H11A 0.9700 . ?
C11 H11B 0.9700 . ?
C12 C13 1.496(6) . ?
C12 H12A 0.9700 . ?
C12 H12B 0.9700 . ?
C13 C14 1.482(6) . ?
C14 C15 1.393(7) . ?
C14 H14 0.948(18) . ?
C15 H15A 0.948(18) . ?
C15 H15B 0.948(18) . ?
C16 C21 1.368(6) . ?
C16 C17 1.383(5) . ?
C17 C18 1.383(6) . ?
C17 H17 0.9300 . ?
C18 C19 1.342(6) . ?
C18 H18 0.9300 . ?
C19 C20 1.360(7) . ?
C19 H19 0.9300 . ?
C20 C21 1.383(6) . ?
C20 H20 0.9300 . ?
C21 H21 0.9300 . ?
C22 C27 1.375(5) . ?
C22 C23 1.381(5) . ?
C23 C24 1.372(6) . ?
C23 H23 0.9300 . ?
C24 C25 1.366(6) . ?
C24 H24 0.9300 . ?
C25 C26 1.355(6) . ?
C25 H25 0.9300 . ?
C26 C27 1.387(6) . ?
C26 H26 0.9300 . ?
C27 H27 0.9300 . ?
C28 C29 1.373(6) . ?
C28 C33 1.377(6) . ?
C29 C30 1.379(7) . ?
C29 H29 0.9300 . ?
C30 C31 1.355(8) . ?
C30 H30 0.9300 . ?
C31 C32 1.347(7) . ?
C31 H31 0.9300 . ?
C32 C33 1.392(6) . ?
C32 H32 0.9300 . ?
C33 H33 0.9300 . ?
